data_4305912
loop_
_publ_author_name
'Hideki Sugimoto'
'Koichiro Suyama'
'Kunihisa Sugimoto'
'Hiroyuki Miyake'
'Isao Takahashi'
'Shun Hirota'
'Shinobu Itoh'

_publ_contact_author_name 'HIDEKI SUGIMOTO'
_publ_section_title
;
A New Class of Sulfido/Oxo(dithiolene)-Molybdenum(IV) Complexes Derived
from Sulfido/Oxo-Bis(tetrasulfido)molybdenum(IV) Anions
;
_journal_name_full 'Inorganic Chemistry'
_journal_page_first 10150
_journal_page_last 10157
_journal_paper_doi 10.1021/ic800832a
_journal_volume 47
_journal_year 2008
_chemical_formula_moiety 'C22 H44 Mo N2 S7 '
_chemical_formula_sum 'C22 H44 Mo N2 S7'
_chemical_formula_weight 656.96
_space_group_IT_number 14
_symmetry_cell_setting monoclinic
_symmetry_Int_Tables_number 14
_symmetry_space_group_name_Hall '-P 2yn'
_symmetry_space_group_name_H-M 'P 1 21/n 1'
_cell_angle_alpha 90.0000
_cell_angle_beta 100.803(2)
_cell_angle_gamma 90.0000
_cell_formula_units_Z 4
_cell_length_a 9.2286(19)
_cell_length_b 30.116(6)
_cell_length_c 10.893(2)
_cell_measurement_reflns_used 6670
_cell_measurement_temperature 113.1
_cell_measurement_theta_max 27.9
_cell_measurement_theta_min 2.0
_cell_volume 2973.8(10)
_computing_cell_refinement CrystalClear
_computing_data_collection CrystalClear
_computing_data_reduction CrystalStructure
_computing_publication_material 'CrystalStructure 4.0'
_computing_structure_refinement SHELXL
_computing_structure_solution SIR97
_diffrn_detector_area_resol_mean 7.11
_diffrn_measured_fraction_theta_full 0.989
_diffrn_measured_fraction_theta_max 0.989
_diffrn_measurement_device_type 'Rigaku Saturn724'
_diffrn_measurement_method \w
_diffrn_radiation_type 'Mo K\a'
_diffrn_radiation_wavelength 0.71075
_diffrn_reflns_av_R_equivalents 0.033
_diffrn_reflns_limit_h_max 12
_diffrn_reflns_limit_h_min -12
_diffrn_reflns_limit_k_max 39
_diffrn_reflns_limit_k_min -39
_diffrn_reflns_limit_l_max 14
_diffrn_reflns_limit_l_min -14
_diffrn_reflns_number 26598
_diffrn_reflns_theta_full 27.88
_diffrn_reflns_theta_max 27.88
_exptl_absorpt_coefficient_mu 0.947
_exptl_absorpt_correction_T_max 0.954
_exptl_absorpt_correction_T_min 0.875
_exptl_absorpt_correction_type multi-scan
_exptl_absorpt_process_details 'Jacobson, R. (1998) Private communication'
_exptl_crystal_colour brown
_exptl_crystal_density_diffrn 1.467
_exptl_crystal_density_method 'not measured'
_exptl_crystal_description plate
_exptl_crystal_F_000 1376.00
_exptl_crystal_size_max 0.10
_exptl_crystal_size_mid 0.10
_exptl_crystal_size_min 0.05
_refine_diff_density_max 1.20
_refine_diff_density_min -1.11
_refine_ls_extinction_method none
_refine_ls_goodness_of_fit_ref 1.085
_refine_ls_hydrogen_treatment refall
_refine_ls_number_parameters 290
_refine_ls_number_reflns 7021
_refine_ls_R_factor_gt 0.0446
_refine_ls_shift/su_max 0.0030
_refine_ls_structure_factor_coef Fsqd
_refine_ls_weighting_details 'w = 1/[\s^2^(Fo^2^)+(0.0406P)^2^+5.5051P] where P=(Fo^2^+2Fc^2^)/3'
_refine_ls_weighting_scheme calc
_refine_ls_wR_factor_ref 0.1026
_reflns_number_gt 6289
_reflns_number_total 7021
_reflns_threshold_expression F^2^>2.0\s(F^2^)
_cod_data_source_file ic800832a_si_002_2.cif
_cod_data_source_block '_2'
_cod_original_formula_sum 'C22 H44 Mo N2 S7 '
_cod_database_code 4305912

loop_
_symmetry_equiv_pos_site_id
_symmetry_equiv_pos_as_xyz
1 +X,+Y,+Z
2 1/2-X,1/2+Y,1/2-Z
3 -X,-Y,-Z
4 1/2+X,1/2-Y,1/2+Z

loop_
_atom_site_label
_atom_site_type_symbol
_atom_site_fract_x
_atom_site_fract_y
_atom_site_fract_z
_atom_site_U_iso_or_equiv
_atom_site_adp_type
_atom_site_occupancy
_atom_site_symmetry_multiplicity
_atom_site_calc_flag
_atom_site_refinement_flags
_atom_site_disorder_assembly
_atom_site_disorder_group
Mo(1) Mo 0.89503(3) 0.868798(8) 0.67362(2) 0.02101(10) Uani 1.00 1 d . . .
S(1) S 1.06706(19) 0.88849(6) 0.57818(17) 0.0386(4) Uani 1.00 1 d . . .
S(2) S 0.91614(9) 0.91058(2) 0.85851(7) 0.0263(3) Uani 1.00 1 d . . .
S(3) S 1.09245(17) 0.88070(5) 0.98981(15) 0.0334(3) Uani 1.00 1 d . . .
S(4) S 1.02905(18) 0.81663(6) 0.98727(16) 0.0367(4) Uani 1.00 1 d . . .
S(5) S 0.96720(8) 0.80491(2) 0.78565(8) 0.0276(3) Uani 1.00 1 d . . .
S(6) S 0.74384(9) 0.81536(2) 0.54689(8) 0.0284(3) Uani 1.00 1 d . . .
S(7) S 0.68632(8) 0.91580(2) 0.60486(7) 0.0249(3) Uani 1.00 1 d . . .
N(1) N 0.4912(5) 0.79819(15) 0.8574(4) 0.0266(12) Uani 1.00 1 d . . .
N(2) N 0.8299(5) 0.97231(15) 0.2258(4) 0.0258(11) Uani 1.00 1 d . . .
C(1) C 0.5959(6) 0.8440(2) 0.4549(5) 0.0289(15) Uani 1.00 1 d . . .
C(2) C 0.4990(6) 0.8215(2) 0.3604(6) 0.0379(17) Uani 1.00 1 d . . .
C(3) C 0.3823(7) 0.8438(2) 0.2885(6) 0.0452(19) Uani 1.00 1 d . . .
C(4) C 0.3564(7) 0.8882(2) 0.3114(6) 0.0439(19) Uani 1.00 1 d . . .
C(5) C 0.4483(6) 0.9102(2) 0.4090(6) 0.0356(16) Uani 1.00 1 d . . .
C(6) C 0.5690(6) 0.88852(19) 0.4809(5) 0.0275(14) Uani 1.00 1 d . . .
C(7) C 0.3407(6) 0.7991(2) 0.7762(5) 0.0439(12) Uani 1.00 1 d . . .
C(8) C 0.3418(8) 0.8052(2) 0.6376(7) 0.0631(17) Uani 1.00 1 d . . .
C(9) C 0.5742(5) 0.84099(16) 0.8487(4) 0.0318(10) Uani 1.00 1 d . . .
C(10) C 0.4980(6) 0.8824(2) 0.8857(6) 0.0487(13) Uani 1.00 1 d . . .
C(11) C 0.4704(6) 0.79011(18) 0.9914(5) 0.0416(11) Uani 1.00 1 d . . .
C(12) C 0.6120(8) 0.7915(2) 1.0875(6) 0.0617(17) Uani 1.00 1 d . . .
C(13) C 0.5865(5) 0.76142(16) 0.8168(4) 0.0295(9) Uani 1.00 1 d . . .
C(14) C 0.5226(5) 0.71514(17) 0.8185(4) 0.0347(10) Uani 1.00 1 d . . .
C(15) C 0.9902(5) 0.97528(17) 0.2064(4) 0.0363(10) Uani 1.00 1 d . . .
C(16) C 1.1032(6) 0.9797(2) 0.3252(5) 0.0440(12) Uani 1.00 1 d . . .
C(17) C 0.8090(5) 0.93246(16) 0.3060(4) 0.0332(10) Uani 1.00 1 d . . .
C(18) C 0.8634(5) 0.88843(17) 0.2630(4) 0.0374(11) Uani 1.00 1 d . . .
C(19) C 0.7939(5) 1.01451(17) 0.2891(5) 0.0372(11) Uani 1.00 1 d . . .
C(20) C 0.6377(7) 1.0173(2) 0.3128(5) 0.0495(13) Uani 1.00 1 d . . .
C(21) C 0.7331(5) 0.96675(17) 0.0991(5) 0.0347(11) Uani 1.00 1 d . . .
C(22) C 0.7209(6) 1.00727(18) 0.0133(5) 0.0417(11) Uani 1.00 1 d . . .
H(2) H 0.5138 0.7909 0.3459 0.046 Uiso 1.00 1 c R . .
H(3) H 0.3192 0.8286 0.2228 0.054 Uiso 1.00 1 c R . .
H(4) H 0.2768 0.9035 0.2610 0.053 Uiso 1.00 1 c R . .
H(5) H 0.4285 0.9402 0.4267 0.043 Uiso 1.00 1 c R . .
H(7A) H 0.2834 0.8237 0.8044 0.053 Uiso 1.00 1 c R . .
H(7B) H 0.2894 0.7710 0.7877 0.053 Uiso 1.00 1 c R . .
H(9A) H 0.5896 0.8446 0.7618 0.038 Uiso 1.00 1 c R . .
H(9B) H 0.6725 0.8386 0.9032 0.038 Uiso 1.00 1 c R . .
H(11A) H 0.4019 0.8128 1.0133 0.050 Uiso 1.00 1 c R . .
H(11B) H 0.4236 0.7607 0.9956 0.050 Uiso 1.00 1 c R . .
H(13A) H 0.6019 0.7680 0.7311 0.035 Uiso 1.00 1 c R . .
H(13B) H 0.6844 0.7619 0.8727 0.035 Uiso 1.00 1 c R . .
H(15A) H 1.0130 0.9483 0.1616 0.044 Uiso 1.00 1 c R . .
H(15B) H 0.9993 1.0012 0.1523 0.044 Uiso 1.00 1 c R . .
H(17A) H 0.7026 0.9296 0.3082 0.040 Uiso 1.00 1 c R . .
H(17B) H 0.8612 0.9383 0.3925 0.040 Uiso 1.00 1 c R . .
H(19A) H 0.8113 1.0401 0.2367 0.045 Uiso 1.00 1 c R . .
H(19B) H 0.8630 1.0173 0.3701 0.045 Uiso 1.00 1 c R . .
H(21A) H 0.6327 0.9587 0.1112 0.042 Uiso 1.00 1 c R . .
H(21B) H 0.7713 0.9416 0.0561 0.042 Uiso 1.00 1 c R . .
H(8A) H 0.3771 0.8351 0.6232 0.076 Uiso 1.00 1 c R . .
H(8B) H 0.2416 0.8013 0.5897 0.076 Uiso 1.00 1 c R . .
H(8C) H 0.4073 0.7831 0.6108 0.076 Uiso 1.00 1 c R . .
H(10A) H 0.3983 0.8843 0.8356 0.058 Uiso 1.00 1 c R . .
H(10B) H 0.5545 0.9088 0.8707 0.058 Uiso 1.00 1 c R . .
H(10C) H 0.4922 0.8808 0.9745 0.058 Uiso 1.00 1 c R . .
H(12A) H 0.6867 0.7731 1.0593 0.074 Uiso 1.00 1 c R . .
H(12B) H 0.5935 0.7803 1.1676 0.074 Uiso 1.00 1 c R . .
H(12C) H 0.6474 0.8222 1.0980 0.074 Uiso 1.00 1 c R . .
H(14A) H 0.5037 0.7086 0.9022 0.042 Uiso 1.00 1 c R . .
H(14B) H 0.5928 0.6935 0.7966 0.042 Uiso 1.00 1 c R . .
H(14C) H 0.4299 0.7134 0.7577 0.042 Uiso 1.00 1 c R . .
H(16A) H 1.0881 1.0078 0.3663 0.053 Uiso 1.00 1 c R . .
H(16B) H 1.2024 0.9792 0.3053 0.053 Uiso 1.00 1 c R . .
H(16C) H 1.0926 0.9549 0.3812 0.053 Uiso 1.00 1 c R . .
H(18A) H 0.8190 0.8834 0.1751 0.045 Uiso 1.00 1 c R . .
H(18B) H 0.8351 0.8643 0.3141 0.045 Uiso 1.00 1 c R . .
H(18C) H 0.9710 0.8892 0.2722 0.045 Uiso 1.00 1 c R . .
H(20A) H 0.5680 1.0126 0.2343 0.059 Uiso 1.00 1 c R . .
H(20B) H 0.6211 1.0466 0.3464 0.059 Uiso 1.00 1 c R . .
H(20C) H 0.6229 0.9944 0.3732 0.059 Uiso 1.00 1 c R . .
H(22A) H 0.6633 1.0304 0.0454 0.050 Uiso 1.00 1 c R . .
H(22B) H 0.6717 0.9988 -0.0711 0.050 Uiso 1.00 1 c R . .
H(22C) H 0.8198 1.0186 0.0107 0.050 Uiso 1.00 1 c R . .

loop_
_atom_site_aniso_label
_atom_site_aniso_U_11
_atom_site_aniso_U_22
_atom_site_aniso_U_33
_atom_site_aniso_U_12
_atom_site_aniso_U_13
_atom_site_aniso_U_23
Mo(1) 0.0200(2) 0.0181(2) 0.0266(2) -0.00168(18) 0.00889(17) 0.00024(19)
S(1) 0.0394(8) 0.0347(8) 0.0431(9) -0.0031(6) 0.0114(7) 0.0033(7)
S(2) 0.0284(7) 0.0228(6) 0.0282(7) 0.0002(5) 0.0063(5) -0.0014(5)
S(3) 0.0295(7) 0.0397(8) 0.0302(7) -0.0004(6) 0.0031(6) 0.0015(6)
S(4) 0.0362(8) 0.0374(8) 0.0372(8) 0.0038(6) 0.0086(6) 0.0148(6)
S(5) 0.0233(6) 0.0207(6) 0.0401(8) 0.0023(5) 0.0095(5) 0.0048(5)
S(6) 0.0298(7) 0.0214(6) 0.0357(8) -0.0032(5) 0.0107(6) -0.0060(5)
S(7) 0.0240(6) 0.0207(6) 0.0301(7) -0.0002(5) 0.0057(5) -0.0005(5)
N(1) 0.025(2) 0.022(2) 0.037(2) -0.0007(18) 0.017(2) 0.0012(19)
N(2) 0.027(2) 0.021(2) 0.029(2) 0.0000(18) 0.0053(19) -0.0026(19)
C(1) 0.024(2) 0.030(3) 0.035(3) -0.005(2) 0.010(2) -0.006(2)
C(2) 0.033(3) 0.041(4) 0.041(3) -0.008(2) 0.010(2) -0.013(3)
C(3) 0.032(3) 0.067(4) 0.036(3) -0.010(3) 0.007(2) -0.020(3)
C(4) 0.025(3) 0.065(4) 0.040(3) 0.005(3) -0.000(2) -0.007(3)
C(5) 0.025(2) 0.043(3) 0.038(3) 0.001(2) 0.004(2) -0.005(2)
C(6) 0.021(2) 0.032(2) 0.031(2) -0.005(2) 0.008(2) -0.001(2)
C(7) 0.02(10) 0.0411 0.0684 0.0004 0.0111 0.0031
C(8) 0.03(13) 0.0837 0.0636 -0.0006 -0.0117 0.0163
C(9) 0.03(8) 0.0228 0.0465 -0.0026 0.0177 0.0022
C(10) 0.06(10) 0.0236 0.0746 0.0006 0.0340 0.0007
C(11) 0.06(9) 0.0270 0.0510 -0.0029 0.0318 -0.0017
C(12) 0.08(13) 0.0742 0.0370 0.0060 0.0164 0.0087
C(13) 0.03(7) 0.0260 0.0382 0.0010 0.0157 -0.0010
C(14) 0.04(8) 0.0236 0.0442 -0.0028 0.0149 -0.0011
C(15) 0.03(8) 0.0249 0.0583 -0.0021 0.0113 0.0013
C(16) 0.03(9) 0.0297 0.0651 -0.0027 -0.0035 0.0028
C(17) 0.04(8) 0.0290 0.0373 0.0005 0.0129 0.0027
C(18) 0.04(8) 0.0221 0.0498 -0.0042 0.0186 -0.0021
C(19) 0.05(8) 0.0289 0.0345 0.0085 0.0051 -0.0050
C(20) 0.05(10) 0.0491 0.0511 0.0225 0.0214 0.0003
C(21) 0.04(8) 0.0364 0.0323 -0.0035 0.0071 -0.0042
C(22) 0.04(9) 0.0475 0.0348 0.0003 0.0031 0.0062

loop_
_atom_type_symbol
_atom_type_description
_atom_type_scat_dispersion_real
_atom_type_scat_dispersion_imag
_atom_type_scat_source
C C 0.003 0.002
;
International Tables for Crystallography
(1992, Vol. C, Tables 4.2.6.8 and 6.1.1.4)
;
H H 0.000 0.000
;
International Tables for Crystallography
(1992, Vol. C, Table 6.1.1.4)
;
N N 0.006 0.003
;
International Tables for Crystallography
(1992, Vol. C, Tables 4.2.6.8 and 6.1.1.4)
;
S S 0.125 0.123
;
International Tables for Crystallography
(1992, Vol. C, Tables 4.2.6.8 and 6.1.1.4)
;
Mo Mo -1.683 0.686
;
International Tables for Crystallography
(1992, Vol. C, Tables 4.2.6.8 and 6.1.1.4)
;

loop_
_geom_angle_atom_site_label_1
_geom_angle_atom_site_label_2
_geom_angle_atom_site_label_3
_geom_angle
_geom_angle_publ_flag
_geom_angle_site_symmetry_1
_geom_angle_site_symmetry_2
_geom_angle_site_symmetry_3
S(1) Mo(1) S(5) 108.74(3) yes . . .
S(1) Mo(1) S(2) 108.55(3) yes . . .
S(5) Mo(1) S(2) 91.37(3) yes . . .
S(1) Mo(1) S(6) 108.18(4) yes . . .
S(5) Mo(1) S(6) 79.84(3) yes . . .
S(2) Mo(1) S(6) 143.14(3) yes . . .
S(1) Mo(1) S(7) 108.12(3) yes . . .
S(5) Mo(1) S(7) 142.51(3) yes . . .
S(2) Mo(1) S(7) 83.35(3) yes . . .
S(6) Mo(1) S(7) 82.48(3) yes . . .
S(3) S(2) Mo(1) 106.04(4) yes . . .
S(4) S(3) S(2) 102.12(5) yes . . .
S(3) S(4) S(5) 100.86(5) yes . . .
S(4) S(5) Mo(1) 112.99(4) yes . . .
C(1) S(6) Mo(1) 107.74(11) yes . . .
C(6) S(7) Mo(1) 107.81(11) yes . . .
C(7) N(1) C(9) 111.8(3) yes . . .
C(7) N(1) C(11) 107.4(3) yes . . .
C(9) N(1) C(11) 110.5(3) yes . . .
C(7) N(1) C(13) 111.3(3) yes . . .
C(9) N(1) C(13) 105.9(2) yes . . .
C(11) N(1) C(13) 110.0(2) yes . . .
C(21) N(2) C(19) 111.6(3) yes . . .
C(21) N(2) C(17) 108.8(2) yes . . .
C(19) N(2) C(17) 109.8(3) yes . . .
C(21) N(2) C(15) 107.6(3) yes . . .
C(19) N(2) C(15) 108.3(2) yes . . .
C(17) N(2) C(15) 110.8(2) yes . . .
C(6) C(1) C(2) 119.8(3) yes . . .
C(6) C(1) S(6) 120.1(2) yes . . .
C(2) C(1) S(6) 120.0(3) yes . . .
C(3) C(2) C(1) 120.2(3) yes . . .
C(2) C(3) C(4) 120.5(3) yes . . .
C(3) C(4) C(5) 119.5(4) yes . . .
C(4) C(5) C(6) 120.9(3) yes . . .
C(5) C(6) C(1) 119.0(3) yes . . .
C(5) C(6) S(7) 121.4(3) yes . . .
C(1) C(6) S(7) 119.5(2) yes . . .
N(1) C(7) C(8) 114.2(3) yes . . .
N(1) C(9) C(10) 114.7(3) yes . . .
C(12) C(11) N(1) 114.2(3) yes . . .
C(14) C(13) N(1) 114.6(3) yes . . .
C(16) C(15) N(2) 114.6(3) yes . . .
N(2) C(17) C(18) 115.2(3) yes . . .
N(2) C(19) C(20) 114.9(3) yes . . .
N(2) C(21) C(22) 115.8(3) yes . . .
C(3) C(2) H(2) 119.9 no . . .
C(1) C(2) H(2) 119.9 no . . .
C(2) C(3) H(3) 119.7 no . . .
C(4) C(3) H(3) 119.7 no . . .
C(3) C(4) H(4) 120.3 no . . .
C(5) C(4) H(4) 120.3 no . . .
C(4) C(5) H(5) 119.6 no . . .
C(6) C(5) H(5) 119.6 no . . .
N(1) C(7) H(7A) 108.7 no . . .
C(8) C(7) H(7A) 108.7 no . . .
N(1) C(7) H(7B) 108.7 no . . .
C(8) C(7) H(7B) 108.7 no . . .
H(7A) C(7) H(7B) 107.6 no . . .
C(7) C(8) H(8A) 109.5 no . . .
C(7) C(8) H(8B) 109.5 no . . .
H(8A) C(8) H(8B) 109.5 no . . .
C(7) C(8) H(8C) 109.5 no . . .
H(8A) C(8) H(8C) 109.5 no . . .
H(8B) C(8) H(8C) 109.5 no . . .
N(1) C(9) H(9A) 108.6 no . . .
C(10) C(9) H(9A) 108.6 no . . .
N(1) C(9) H(9B) 108.6 no . . .
C(10) C(9) H(9B) 108.6 no . . .
H(9A) C(9) H(9B) 107.6 no . . .
C(9) C(10) H(10A) 109.5 no . . .
C(9) C(10) H(10B) 109.5 no . . .
H(10A) C(10) H(10B) 109.5 no . . .
C(9) C(10) H(10C) 109.5 no . . .
H(10A) C(10) H(10C) 109.5 no . . .
H(10B) C(10) H(10C) 109.5 no . . .
C(12) C(11) H(11A) 108.7 no . . .
N(1) C(11) H(11A) 108.7 no . . .
C(12) C(11) H(11B) 108.7 no . . .
N(1) C(11) H(11B) 108.7 no . . .
H(11A) C(11) H(11B) 107.6 no . . .
C(11) C(12) H(12A) 109.5 no . . .
C(11) C(12) H(12B) 109.5 no . . .
H(12A) C(12) H(12B) 109.5 no . . .
C(11) C(12) H(12C) 109.5 no . . .
H(12A) C(12) H(12C) 109.5 no . . .
H(12B) C(12) H(12C) 109.5 no . . .
C(14) C(13) H(13A) 108.6 no . . .
N(1) C(13) H(13A) 108.6 no . . .
C(14) C(13) H(13B) 108.6 no . . .
N(1) C(13) H(13B) 108.6 no . . .
H(13A) C(13) H(13B) 107.6 no . . .
C(13) C(14) H(14A) 109.5 no . . .
C(13) C(14) H(14B) 109.5 no . . .
H(14A) C(14) H(14B) 109.5 no . . .
C(13) C(14) H(14C) 109.5 no . . .
H(14A) C(14) H(14C) 109.5 no . . .
H(14B) C(14) H(14C) 109.5 no . . .
C(16) C(15) H(15A) 108.6 no . . .
N(2) C(15) H(15A) 108.6 no . . .
C(16) C(15) H(15B) 108.6 no . . .
N(2) C(15) H(15B) 108.6 no . . .
H(15A) C(15) H(15B) 107.6 no . . .
C(15) C(16) H(16A) 109.5 no . . .
C(15) C(16) H(16B) 109.5 no . . .
H(16A) C(16) H(16B) 109.5 no . . .
C(15) C(16) H(16C) 109.5 no . . .
H(16A) C(16) H(16C) 109.5 no . . .
H(16B) C(16) H(16C) 109.5 no . . .
N(2) C(17) H(17A) 108.5 no . . .
C(18) C(17) H(17A) 108.5 no . . .
N(2) C(17) H(17B) 108.5 no . . .
C(18) C(17) H(17B) 108.5 no . . .
H(17A) C(17) H(17B) 107.5 no . . .
C(17) C(18) H(18A) 109.5 no . . .
C(17) C(18) H(18B) 109.5 no . . .
H(18A) C(18) H(18B) 109.5 no . . .
C(17) C(18) H(18C) 109.5 no . . .
H(18A) C(18) H(18C) 109.5 no . . .
H(18B) C(18) H(18C) 109.5 no . . .
N(2) C(19) H(19A) 108.5 no . . .
C(20) C(19) H(19A) 108.5 no . . .
N(2) C(19) H(19B) 108.5 no . . .
C(20) C(19) H(19B) 108.5 no . . .
H(19A) C(19) H(19B) 107.5 no . . .
C(19) C(20) H(20A) 109.5 no . . .
C(19) C(20) H(20B) 109.5 no . . .
H(20A) C(20) H(20B) 109.5 no . . .
C(19) C(20) H(20C) 109.5 no . . .
H(20A) C(20) H(20C) 109.5 no . . .
H(20B) C(20) H(20C) 109.5 no . . .
N(2) C(21) H(21A) 108.3 no . . .
C(22) C(21) H(21A) 108.3 no . . .
N(2) C(21) H(21B) 108.3 no . . .
C(22) C(21) H(21B) 108.3 no . . .
H(21A) C(21) H(21B) 107.4 no . . .
C(21) C(22) H(22A) 109.5 no . . .
C(21) C(22) H(22B) 109.5 no . . .
H(22A) C(22) H(22B) 109.5 no . . .
C(21) C(22) H(22C) 109.5 no . . .
H(22A) C(22) H(22C) 109.5 no . . .
H(22B) C(22) H(22C) 109.5 no . . .

loop_
_geom_bond_atom_site_label_1
_geom_bond_atom_site_label_2
_geom_bond_distance
_geom_bond_publ_flag
_geom_bond_site_symmetry_1
_geom_bond_site_symmetry_2
Mo(1) S(1) 2.1382(10) yes . .
Mo(1) S(5) 2.3087(8) yes . .
Mo(1) S(2) 2.3518(9) yes . .
Mo(1) S(6) 2.3917(8) yes . .
Mo(1) S(7) 2.3945(8) yes . .
S(2) S(3) 2.1519(12) yes . .
S(3) S(4) 2.0151(13) yes . .
S(4) S(5) 2.1918(13) yes . .
S(6) C(1) 1.761(3) yes . .
S(7) C(6) 1.767(3) yes . .
N(1) C(7) 1.500(4) yes . .
N(1) C(9) 1.511(4) yes . .
N(1) C(11) 1.528(5) yes . .
N(1) C(13) 1.530(4) yes . .
N(2) C(21) 1.506(4) yes . .
N(2) C(19) 1.513(4) yes . .
N(2) C(17) 1.519(4) yes . .
N(2) C(15) 1.535(4) yes . .
C(1) C(6) 1.401(4) yes . .
C(1) C(2) 1.405(5) yes . .
C(2) C(3) 1.381(6) yes . .
C(3) C(4) 1.390(6) yes . .
C(4) C(5) 1.395(5) yes . .
C(5) C(6) 1.397(5) yes . .
C(7) C(8) 1.522(6) yes . .
C(9) C(10) 1.522(5) yes . .
C(11) C(12) 1.514(6) yes . .
C(13) C(14) 1.515(4) yes . .
C(15) C(16) 1.508(5) yes . .
C(17) C(18) 1.523(4) yes . .
C(19) C(20) 1.514(5) yes . .
C(21) C(22) 1.528(5) yes . .
C(2) H(2) 0.950 no . .
C(3) H(3) 0.950 no . .
C(4) H(4) 0.950 no . .
C(5) H(5) 0.950 no . .
C(7) H(7A) 0.990 no . .
C(7) H(7B) 0.990 no . .
C(8) H(8A) 0.980 no . .
C(8) H(8B) 0.980 no . .
C(8) H(8C) 0.980 no . .
C(9) H(9A) 0.990 no . .
C(9) H(9B) 0.990 no . .
C(10) H(10A) 0.980 no . .
C(10) H(10B) 0.980 no . .
C(10) H(10C) 0.980 no . .
C(11) H(11A) 0.990 no . .
C(11) H(11B) 0.990 no . .
C(12) H(12A) 0.980 no . .
C(12) H(12B) 0.980 no . .
C(12) H(12C) 0.980 no . .
C(13) H(13A) 0.990 no . .
C(13) H(13B) 0.990 no . .
C(14) H(14A) 0.980 no . .
C(14) H(14B) 0.980 no . .
C(14) H(14C) 0.980 no . .
C(15) H(15A) 0.990 no . .
C(15) H(15B) 0.990 no . .
C(16) H(16A) 0.980 no . .
C(16) H(16B) 0.980 no . .
C(16) H(16C) 0.980 no . .
C(17) H(17A) 0.990 no . .
C(17) H(17B) 0.990 no . .
C(18) H(18A) 0.980 no . .
C(18) H(18B) 0.980 no . .
C(18) H(18C) 0.980 no . .
C(19) H(19A) 0.990 no . .
C(19) H(19B) 0.990 no . .
C(20) H(20A) 0.980 no . .
C(20) H(20B) 0.980 no . .
C(20) H(20C) 0.980 no . .
C(21) H(21A) 0.990 no . .
C(21) H(21B) 0.990 no . .
C(22) H(22A) 0.980 no . .
C(22) H(22B) 0.980 no . .
C(22) H(22C) 0.980 no . .

loop_
_geom_contact_atom_site_label_1
_geom_contact_atom_site_label_2
_geom_contact_distance
_geom_contact_publ_flag
_geom_contact_site_symmetry_1
_geom_contact_site_symmetry_2
S(1) C(8) 3.538(7) ? . 1_655
S(1) C(18) 3.592(5) ? . .
S(1) C(19) 3.402(5) ? . 3_776
S(5) C(7) 3.472(6) ? . 1_655
C(1) C(8) 3.547(10) ? . .
C(2) C(12) 3.450(10) ? . 1_554
C(6) C(17) 3.445(8) ? . .
C(7) S(5) 3.472(6) ? . 1_455
C(8) S(1) 3.538(7) ? . 1_455
C(8) C(1) 3.547(10) ? . .
C(8) C(12) 3.585(10) ? . 4_464
C(12) C(2) 3.450(10) ? . 1_556
C(12) C(8) 3.585(10) ? . 4_565
C(14) C(18) 3.453(7) ? . 4_465
C(17) C(6) 3.445(8) ? . .
C(18) S(1) 3.592(5) ? . .
C(18) C(14) 3.453(7) ? . 4_564
C(19) S(1) 3.402(5) ? . 3_776
Mo(1) H(9A) 3.227 ? . .
S(1) H(7A) 3.468 ? . 1_655
S(1) H(17B) 2.917 ? . .
S(1) H(19A) 3.017 ? . 3_776
S(1) H(19B) 2.941 ? . 3_776
S(1) H(8A) 3.238 ? . 1_655
S(1) H(8B) 3.070 ? . 1_655
S(1) H(14A) 3.485 ? . 4_564
S(1) H(16A) 3.534 ? . 3_776
S(1) H(16C) 2.976 ? . .
S(1) H(18B) 3.329 ? . .
S(1) H(18C) 3.285 ? . .
S(1) H(20B) 3.448 ? . 3_776
S(2) H(9A) 3.599 ? . .
S(2) H(9B) 3.225 ? . .
S(2) H(15A) 3.447 ? . 1_556
S(2) H(15B) 2.779 ? . 3_776
S(2) H(19A) 3.254 ? . 3_776
S(2) H(21B) 2.893 ? . 1_556
S(2) H(10B) 3.365 ? . .
S(2) H(16A) 3.464 ? . 3_776
S(2) H(22C) 3.349 ? . 3_776
S(3) H(3) 3.360 ? . 1_656
S(3) H(4) 3.195 ? . 1_656
S(3) H(7A) 3.387 ? . 1_655
S(3) H(11A) 3.483 ? . 1_655
S(3) H(15A) 2.950 ? . 1_556
S(3) H(10A) 3.546 ? . 1_655
S(3) H(18A) 3.516 ? . 1_556
S(3) H(18C) 3.475 ? . 1_556
S(3) H(22A) 3.566 ? . 3_776
S(3) H(22C) 3.139 ? . 3_776
S(4) H(2) 3.577 ? . 4_565
S(4) H(3) 3.363 ? . 1_656
S(4) H(7A) 3.358 ? . 1_655
S(4) H(9B) 3.312 ? . .
S(4) H(11A) 3.401 ? . 1_655
S(4) H(13B) 3.592 ? . .
S(4) H(8C) 3.559 ? . 4_565
S(4) H(14B) 3.324 ? . 4_565
S(4) H(14C) 3.368 ? . 4_565
S(5) H(2) 2.972 ? . 4_565
S(5) H(7A) 2.942 ? . 1_655
S(5) H(7B) 3.140 ? . 1_655
S(5) H(9B) 3.372 ? . .
S(5) H(13A) 3.494 ? . .
S(5) H(13B) 3.212 ? . .
S(5) H(12B) 3.187 ? . 4_564
S(6) H(9A) 3.087 ? . .
S(6) H(11B) 2.943 ? . 4_564
S(6) H(13A) 2.961 ? . .
S(6) H(8C) 3.447 ? . .
S(6) H(14A) 3.190 ? . 4_564
S(6) H(18B) 3.180 ? . .
S(7) H(9A) 2.981 ? . .
S(7) H(17A) 3.289 ? . .
S(7) H(17B) 3.132 ? . .
S(7) H(10B) 3.351 ? . .
S(7) H(16A) 3.079 ? . 3_776
S(7) H(16B) 3.411 ? . 3_776
S(7) H(20B) 3.190 ? . 3_676
S(7) H(20C) 3.428 ? . .
C(1) H(9A) 3.354 ? . .
C(1) H(17A) 3.279 ? . .
C(1) H(8A) 2.983 ? . .
C(1) H(8C) 3.222 ? . .
C(1) H(18B) 2.978 ? . .
C(2) H(8A) 3.292 ? . .
C(2) H(8C) 3.218 ? . .
C(2) H(12B) 2.721 ? . 1_554
C(2) H(12C) 3.393 ? . 1_554
C(2) H(18B) 3.482 ? . .
C(3) H(11A) 3.176 ? . 1_554
C(3) H(12B) 3.187 ? . 1_554
C(3) H(12C) 3.552 ? . 1_554
C(3) H(14B) 2.914 ? . 4_464
C(4) H(17A) 3.436 ? . .
C(4) H(14B) 3.442 ? . 4_464
C(4) H(16B) 3.082 ? . 1_455
C(4) H(16C) 3.353 ? . 1_455
C(4) H(18C) 3.502 ? . 1_455
C(5) H(17A) 2.832 ? . .
C(5) H(8A) 3.400 ? . .
C(5) H(16B) 3.128 ? . 1_455
C(5) H(16C) 3.509 ? . 1_455
C(5) H(20B) 3.138 ? . 3_676
C(5) H(20C) 3.068 ? . .
C(6) H(9A) 3.306 ? . .
C(6) H(17A) 2.731 ? . .
C(6) H(17B) 3.379 ? . .
C(6) H(8A) 3.026 ? . .
C(6) H(18B) 3.397 ? . .
C(6) H(20B) 3.416 ? . 3_676
C(6) H(20C) 3.464 ? . .
C(7) H(12A) 3.328 ? . 4_464
C(7) H(12B) 3.363 ? . 4_464
C(8) H(13B) 3.599 ? . 4_464
C(8) H(12A) 2.806 ? . 4_464
C(8) H(12B) 3.502 ? . 4_464
C(10) H(21A) 3.422 ? . 1_556
C(10) H(21B) 3.351 ? . 1_556
C(10) H(20A) 3.433 ? . 3_676
C(10) H(20B) 3.336 ? . 3_676
C(10) H(22A) 3.176 ? . 3_676
C(11) H(3) 3.311 ? . 1_556
C(12) H(2) 3.115 ? . 1_556
C(12) H(3) 3.495 ? . 1_556
C(12) H(7B) 3.106 ? . 4_565
C(12) H(8B) 3.040 ? . 4_565
C(12) H(8C) 3.505 ? . 4_565
C(12) H(14C) 3.166 ? . 4_565
C(12) H(18A) 3.396 ? . 1_556
C(13) H(8B) 3.586 ? . 4_565
C(14) H(3) 3.374 ? . 4_565
C(14) H(8B) 3.290 ? . 4_565
C(14) H(18B) 2.947 ? . 4_465
C(14) H(18C) 3.205 ? . 4_465
C(15) H(4) 3.380 ? . 1_655
C(15) H(22C) 3.202 ? . 3_775
C(16) H(4) 2.956 ? . 1_655
C(16) H(5) 3.226 ? . 1_655
C(16) H(19B) 3.277 ? . 3_776
C(18) H(12C) 3.136 ? . 1_554
C(18) H(14A) 3.432 ? . 4_564
C(18) H(14B) 3.226 ? . 4_564
C(18) H(14C) 3.131 ? . 4_564
C(20) H(5) 3.399 ? . .
C(20) H(5) 3.273 ? . 3_676
C(20) H(10A) 3.362 ? . 3_676
C(20) H(10B) 3.283 ? . 3_676
C(20) H(22B) 3.536 ? . 3_675
C(21) H(10B) 3.227 ? . 1_554
C(21) H(10C) 3.514 ? . 1_554
C(22) H(15B) 3.425 ? . 3_775
C(22) H(21A) 3.447 ? . 3_675
C(22) H(10B) 3.560 ? . 1_554
C(22) H(20A) 3.470 ? . 3_675
H(2) S(4) 3.577 ? . 4_464
H(2) S(5) 2.972 ? . 4_464
H(2) C(12) 3.115 ? . 1_554
H(2) H(7B) 3.309 ? . 4_564
H(2) H(13B) 3.491 ? . 4_464
H(2) H(8C) 3.226 ? . .
H(2) H(12B) 2.226 ? . 1_554
H(2) H(12C) 3.310 ? . 1_554
H(3) S(3) 3.360 ? . 1_454
H(3) S(4) 3.363 ? . 1_454
H(3) C(11) 3.311 ? . 1_554
H(3) C(12) 3.495 ? . 1_554
H(3) C(14) 3.374 ? . 4_464
H(3) H(11A) 2.583 ? . 1_554
H(3) H(11B) 3.483 ? . 1_554
H(3) H(13A) 3.545 ? . 4_464
H(3) H(13B) 3.524 ? . 4_464
H(3) H(12B) 3.076 ? . 1_554
H(3) H(12C) 3.550 ? . 1_554
H(3) H(14B) 2.467 ? . 4_464
H(4) S(3) 3.195 ? . 1_454
H(4) C(15) 3.380 ? . 1_455
H(4) C(16) 2.956 ? . 1_455
H(4) H(15A) 2.816 ? . 1_455
H(4) H(14B) 3.437 ? . 4_464
H(4) H(16B) 2.454 ? . 1_455
H(4) H(16C) 2.799 ? . 1_455
H(4) H(18C) 2.879 ? . 1_455
H(5) C(16) 3.226 ? . 1_455
H(5) C(20) 3.399 ? . .
H(5) C(20) 3.273 ? . 3_676
H(5) H(17A) 3.064 ? . .
H(5) H(16B) 2.540 ? . 1_455
H(5) H(16C) 3.079 ? . 1_455
H(5) H(20A) 3.437 ? . .
H(5) H(20B) 2.627 ? . 3_676
H(5) H(20C) 2.571 ? . .
H(5) H(20C) 3.041 ? . 3_676
H(7A) S(1) 3.468 ? . 1_455
H(7A) S(3) 3.387 ? . 1_455
H(7A) S(4) 3.358 ? . 1_455
H(7A) S(5) 2.942 ? . 1_455
H(7B) S(5) 3.140 ? . 1_455
H(7B) C(12) 3.106 ? . 4_464
H(7B) H(2) 3.309 ? . 4_465
H(7B) H(12A) 2.823 ? . 4_464
H(7B) H(12B) 2.546 ? . 4_464
H(7B) H(12C) 3.586 ? . 4_464
H(9A) Mo(1) 3.227 ? . .
H(9A) S(2) 3.599 ? . .
H(9A) S(6) 3.087 ? . .
H(9A) S(7) 2.981 ? . .
H(9A) C(1) 3.354 ? . .
H(9A) C(6) 3.306 ? . .
H(9B) S(2) 3.225 ? . .
H(9B) S(4) 3.312 ? . .
H(9B) S(5) 3.372 ? . .
H(9B) H(21B) 3.558 ? . 1_556
H(9B) H(18A) 3.305 ? . 1_556
H(11A) S(3) 3.483 ? . 1_455
H(11A) S(4) 3.401 ? . 1_455
H(11A) C(3) 3.176 ? . 1_556
H(11A) H(3) 2.583 ? . 1_556
H(11B) S(6) 2.943 ? . 4_465
H(11B) H(3) 3.483 ? . 1_556
H(11B) H(8B) 3.467 ? . 4_565
H(13A) S(5) 3.494 ? . .
H(13A) S(6) 2.961 ? . .
H(13A) H(3) 3.545 ? . 4_565
H(13B) S(4) 3.592 ? . .
H(13B) S(5) 3.212 ? . .
H(13B) C(8) 3.599 ? . 4_565
H(13B) H(2) 3.491 ? . 4_565
H(13B) H(3) 3.524 ? . 4_565
H(13B) H(8B) 3.004 ? . 4_565
H(13B) H(8C) 3.286 ? . 4_565
H(15A) S(2) 3.447 ? . 1_554
H(15A) S(3) 2.950 ? . 1_554
H(15A) H(4) 2.816 ? . 1_655
H(15A) H(22C) 2.824 ? . 3_775
H(15B) S(2) 2.779 ? . 3_776
H(15B) C(22) 3.425 ? . 3_775
H(15B) H(15B) 3.321 ? . 3_775
H(15B) H(22B) 3.317 ? . 3_775
H(15B) H(22C) 2.721 ? . 3_775
H(17A) S(7) 3.289 ? . .
H(17A) C(1) 3.279 ? . .
H(17A) C(4) 3.436 ? . .
H(17A) C(5) 2.832 ? . .
H(17A) C(6) 2.731 ? . .
H(17A) H(5) 3.064 ? . .
H(17B) S(1) 2.917 ? . .
H(17B) S(7) 3.132 ? . .
H(17B) C(6) 3.379 ? . .
H(17B) H(19B) 3.534 ? . 3_776
H(17B) H(16A) 3.049 ? . 3_776
H(19A) S(1) 3.017 ? . 3_776
H(19A) S(2) 3.254 ? . 3_776
H(19A) H(10A) 2.994 ? . 3_676
H(19B) S(1) 2.941 ? . 3_776
H(19B) C(16) 3.277 ? . 3_776
H(19B) H(17B) 3.534 ? . 3_776
H(19B) H(19B) 3.579 ? . 3_776
H(19B) H(16A) 2.922 ? . 3_776
H(19B) H(16C) 2.791 ? . 3_776
H(21A) C(10) 3.422 ? . 1_554
H(21A) C(22) 3.447 ? . 3_675
H(21A) H(10B) 2.988 ? . 1_554
H(21A) H(10C) 2.945 ? . 1_554
H(21A) H(22A) 2.955 ? . 3_675
H(21A) H(22B) 3.044 ? . 3_675
H(21B) S(2) 2.893 ? . 1_554
H(21B) C(10) 3.351 ? . 1_554
H(21B) H(9B) 3.558 ? . 1_554
H(21B) H(10B) 2.747 ? . 1_554
H(21B) H(10C) 3.149 ? . 1_554
H(8A) S(1) 3.238 ? . 1_455
H(8A) C(1) 2.983 ? . .
H(8A) C(2) 3.292 ? . .
H(8A) C(5) 3.400 ? . .
H(8A) C(6) 3.026 ? . .
H(8A) H(20B) 3.577 ? . 3_676
H(8B) S(1) 3.070 ? . 1_455
H(8B) C(12) 3.040 ? . 4_464
H(8B) C(13) 3.586 ? . 4_464
H(8B) C(14) 3.290 ? . 4_464
H(8B) H(11B) 3.467 ? . 4_464
H(8B) H(13B) 3.004 ? . 4_464
H(8B) H(12A) 2.307 ? . 4_464
H(8B) H(12B) 3.010 ? . 4_464
H(8B) H(14A) 2.720 ? . 4_464
H(8B) H(14B) 3.234 ? . 4_464
H(8C) S(4) 3.559 ? . 4_464
H(8C) S(6) 3.447 ? . .
H(8C) C(1) 3.222 ? . .
H(8C) C(2) 3.218 ? . .
H(8C) C(12) 3.505 ? . 4_464
H(8C) H(2) 3.226 ? . .
H(8C) H(13B) 3.286 ? . 4_464
H(8C) H(12A) 2.625 ? . 4_464
H(10A) S(3) 3.546 ? . 1_455
H(10A) C(20) 3.362 ? . 3_676
H(10A) H(19A) 2.994 ? . 3_676
H(10A) H(20A) 3.225 ? . 3_676
H(10A) H(20B) 2.855 ? . 3_676
H(10A) H(22A) 2.978 ? . 3_676
H(10B) S(2) 3.365 ? . .
H(10B) S(7) 3.351 ? . .
H(10B) C(20) 3.283 ? . 3_676
H(10B) C(21) 3.227 ? . 1_556
H(10B) C(22) 3.560 ? . 1_556
H(10B) H(21A) 2.988 ? . 1_556
H(10B) H(21B) 2.747 ? . 1_556
H(10B) H(20A) 2.777 ? . 3_676
H(10B) H(20B) 2.931 ? . 3_676
H(10B) H(22A) 2.986 ? . 3_676
H(10B) H(22B) 2.943 ? . 1_556
H(10C) C(21) 3.514 ? . 1_556
H(10C) H(21A) 2.945 ? . 1_556
H(10C) H(21B) 3.149 ? . 1_556
H(10C) H(18A) 3.377 ? . 1_556
H(10C) H(22A) 3.023 ? . 3_676
H(12A) C(7) 3.328 ? . 4_565
H(12A) C(8) 2.806 ? . 4_565
H(12A) H(7B) 2.823 ? . 4_565
H(12A) H(8B) 2.307 ? . 4_565
H(12A) H(8C) 2.625 ? . 4_565
H(12A) H(14C) 2.838 ? . 4_565
H(12B) S(5) 3.187 ? . 4_465
H(12B) C(2) 2.721 ? . 1_556
H(12B) C(3) 3.187 ? . 1_556
H(12B) C(7) 3.363 ? . 4_565
H(12B) C(8) 3.502 ? . 4_565
H(12B) H(2) 2.226 ? . 1_556
H(12B) H(3) 3.076 ? . 1_556
H(12B) H(7B) 2.546 ? . 4_565
H(12B) H(8B) 3.010 ? . 4_565
H(12B) H(14C) 3.082 ? . 4_565
H(12B) H(18B) 3.548 ? . 1_556
H(12C) C(2) 3.393 ? . 1_556
H(12C) C(3) 3.552 ? . 1_556
H(12C) C(18) 3.136 ? . 1_556
H(12C) H(2) 3.310 ? . 1_556
H(12C) H(3) 3.550 ? . 1_556
H(12C) H(7B) 3.586 ? . 4_565
H(12C) H(14C) 3.045 ? . 4_565
H(12C) H(18A) 2.471 ? . 1_556
H(12C) H(18B) 2.935 ? . 1_556
H(14A) S(1) 3.485 ? . 4_465
H(14A) S(6) 3.190 ? . 4_465
H(14A) C(18) 3.432 ? . 4_465
H(14A) H(8B) 2.720 ? . 4_565
H(14A) H(18B) 2.757 ? . 4_465
H(14A) H(18C) 3.259 ? . 4_465
H(14B) S(4) 3.324 ? . 4_464
H(14B) C(3) 2.914 ? . 4_565
H(14B) C(4) 3.442 ? . 4_565
H(14B) C(18) 3.226 ? . 4_465
H(14B) H(3) 2.467 ? . 4_565
H(14B) H(4) 3.437 ? . 4_565
H(14B) H(8B) 3.234 ? . 4_565
H(14B) H(18A) 3.499 ? . 4_465
H(14B) H(18B) 2.981 ? . 4_465
H(14B) H(18C) 2.725 ? . 4_465
H(14C) S(4) 3.368 ? . 4_464
H(14C) C(12) 3.166 ? . 4_464
H(14C) C(18) 3.131 ? . 4_465
H(14C) H(12A) 2.838 ? . 4_464
H(14C) H(12B) 3.082 ? . 4_464
H(14C) H(12C) 3.045 ? . 4_464
H(14C) H(18A) 3.165 ? . 4_465
H(14C) H(18B) 2.612 ? . 4_465
H(14C) H(18C) 3.116 ? . 4_465
H(16A) S(1) 3.534 ? . 3_776
H(16A) S(2) 3.464 ? . 3_776
H(16A) S(7) 3.079 ? . 3_776
H(16A) H(17B) 3.049 ? . 3_776
H(16A) H(19B) 2.922 ? . 3_776
H(16A) H(20C) 3.512 ? . 3_776
H(16B) S(7) 3.411 ? . 3_776
H(16B) C(4) 3.082 ? . 1_655
H(16B) C(5) 3.128 ? . 1_655
H(16B) H(4) 2.454 ? . 1_655
H(16B) H(5) 2.540 ? . 1_655
H(16B) H(22B) 3.067 ? . 3_775
H(16B) H(22C) 3.410 ? . 3_775
H(16C) S(1) 2.976 ? . .
H(16C) C(4) 3.353 ? . 1_655
H(16C) C(5) 3.509 ? . 1_655
H(16C) H(4) 2.799 ? . 1_655
H(16C) H(5) 3.079 ? . 1_655
H(16C) H(19B) 2.791 ? . 3_776
H(16C) H(20B) 3.584 ? . 3_776
H(18A) S(3) 3.516 ? . 1_554
H(18A) C(12) 3.396 ? . 1_554
H(18A) H(9B) 3.305 ? . 1_554
H(18A) H(10C) 3.377 ? . 1_554
H(18A) H(12C) 2.471 ? . 1_554
H(18A) H(14B) 3.499 ? . 4_564
H(18A) H(14C) 3.165 ? . 4_564
H(18B) S(1) 3.329 ? . .
H(18B) S(6) 3.180 ? . .
H(18B) C(1) 2.978 ? . .
H(18B) C(2) 3.482 ? . .
H(18B) C(6) 3.397 ? . .
H(18B) C(14) 2.947 ? . 4_564
H(18B) H(12B) 3.548 ? . 1_554
H(18B) H(12C) 2.935 ? . 1_554
H(18B) H(14A) 2.757 ? . 4_564
H(18B) H(14B) 2.981 ? . 4_564
H(18B) H(14C) 2.612 ? . 4_564
H(18C) S(1) 3.285 ? . .
H(18C) S(3) 3.475 ? . 1_554
H(18C) C(4) 3.502 ? . 1_655
H(18C) C(14) 3.205 ? . 4_564
H(18C) H(4) 2.879 ? . 1_655
H(18C) H(14A) 3.259 ? . 4_564
H(18C) H(14B) 2.725 ? . 4_564
H(18C) H(14C) 3.116 ? . 4_564
H(20A) C(10) 3.433 ? . 3_676
H(20A) C(22) 3.470 ? . 3_675
H(20A) H(5) 3.437 ? . .
H(20A) H(10A) 3.225 ? . 3_676
H(20A) H(10B) 2.777 ? . 3_676
H(20A) H(22B) 2.588 ? . 3_675
H(20B) S(1) 3.448 ? . 3_776
H(20B) S(7) 3.190 ? . 3_676
H(20B) C(5) 3.138 ? . 3_676
H(20B) C(6) 3.416 ? . 3_676
H(20B) C(10) 3.336 ? . 3_676
H(20B) H(5) 2.627 ? . 3_676
H(20B) H(8A) 3.577 ? . 3_676
H(20B) H(10A) 2.855 ? . 3_676
H(20B) H(10B) 2.931 ? . 3_676
H(20B) H(16C) 3.584 ? . 3_776
H(20C) S(7) 3.428 ? . .
H(20C) C(5) 3.068 ? . .
H(20C) C(6) 3.464 ? . .
H(20C) H(5) 2.571 ? . .
H(20C) H(5) 3.041 ? . 3_676
H(20C) H(16A) 3.512 ? . 3_776
H(22A) S(3) 3.566 ? . 3_776
H(22A) C(10) 3.176 ? . 3_676
H(22A) H(21A) 2.955 ? . 3_675
H(22A) H(10A) 2.978 ? . 3_676
H(22A) H(10B) 2.986 ? . 3_676
H(22A) H(10C) 3.023 ? . 3_676
H(22A) H(22A) 3.507 ? . 3_675
H(22A) H(22B) 3.276 ? . 3_675
H(22B) C(20) 3.536 ? . 3_675
H(22B) H(15B) 3.317 ? . 3_775
H(22B) H(21A) 3.044 ? . 3_675
H(22B) H(10B) 2.943 ? . 1_554
H(22B) H(16B) 3.067 ? . 3_775
H(22B) H(20A) 2.588 ? . 3_675
H(22B) H(22A) 3.276 ? . 3_675
H(22C) S(2) 3.349 ? . 3_776
H(22C) S(3) 3.139 ? . 3_776
H(22C) C(15) 3.202 ? . 3_775
H(22C) H(15A) 2.824 ? . 3_775
H(22C) H(15B) 2.721 ? . 3_775
H(22C) H(16B) 3.410 ? . 3_775
H(22C) H(22C) 3.558 ? . 3_775

loop_
_geom_torsion_atom_site_label_1
_geom_torsion_atom_site_label_2
_geom_torsion_atom_site_label_3
_geom_torsion_atom_site_label_4
_geom_torsion
_geom_torsion_publ_flag
_geom_torsion_site_symmetry_1
_geom_torsion_site_symmetry_2
_geom_torsion_site_symmetry_3
_geom_torsion_site_symmetry_4
S(1) Mo(1) S(2) S(3) -78.18(7) ? . . . .
S(1) Mo(1) S(5) S(4) 105.94(7) ? . . . .
S(1) Mo(1) S(6) C(1) -93.8(2) ? . . . .
S(1) Mo(1) S(7) C(6) 94.2(2) ? . . . .
S(2) Mo(1) S(5) S(4) -4.19(6) ? . . . .
S(5) Mo(1) S(2) S(3) 32.12(5) ? . . . .
S(2) Mo(1) S(6) C(1) 81.1(2) ? . . . .
S(6) Mo(1) S(2) S(3) 106.91(6) ? . . . .
S(2) Mo(1) S(7) C(6) -158.4(2) ? . . . .
S(7) Mo(1) S(2) S(3) 174.89(5) ? . . . .
S(5) Mo(1) S(6) C(1) 159.7(2) ? . . . .
S(6) Mo(1) S(5) S(4) -148.16(6) ? . . . .
S(5) Mo(1) S(7) C(6) -74.8(2) ? . . . .
S(7) Mo(1) S(5) S(4) -85.03(6) ? . . . .
S(6) Mo(1) S(7) C(6) -12.5(2) ? . . . .
S(7) Mo(1) S(6) C(1) 12.9(2) ? . . . .
Mo(1) S(2) S(3) S(4) -53.46(9) ? . . . .
S(2) S(3) S(4) S(5) 46.53(9) ? . . . .
S(3) S(4) S(5) Mo(1) -26.35(9) ? . . . .
Mo(1) S(6) C(1) C(2) 172.3(5) ? . . . .
Mo(1) S(6) C(1) C(6) -11.7(5) ? . . . .
Mo(1) S(7) C(6) C(1) 10.2(5) ? . . . .
Mo(1) S(7) C(6) C(5) -170.7(4) ? . . . .
C(7) N(1) C(9) C(10) 58.8(6) ? . . . .
C(9) N(1) C(7) C(8) 60.8(6) ? . . . .
C(7) N(1) C(11) C(12) -175.8(4) ? . . . .
C(11) N(1) C(7) C(8) -177.8(4) ? . . . .
C(7) N(1) C(13) C(14) -58.2(5) ? . . . .
C(13) N(1) C(7) C(8) -57.4(6) ? . . . .
C(9) N(1) C(11) C(12) -53.6(6) ? . . . .
C(11) N(1) C(9) C(10) -60.8(5) ? . . . .
C(9) N(1) C(13) C(14) -179.9(2) ? . . . .
C(13) N(1) C(9) C(10) -179.9(3) ? . . . .
C(11) N(1) C(13) C(14) 60.6(4) ? . . . .
C(13) N(1) C(11) C(12) 63.0(5) ? . . . .
C(15) N(2) C(17) C(18) -51.7(5) ? . . . .
C(17) N(2) C(15) C(16) -59.6(5) ? . . . .
C(15) N(2) C(19) C(20) 178.9(4) ? . . . .
C(19) N(2) C(15) C(16) 60.8(5) ? . . . .
C(15) N(2) C(21) C(22) -69.6(5) ? . . . .
C(21) N(2) C(15) C(16) -178.4(4) ? . . . .
C(17) N(2) C(19) C(20) -60.0(5) ? . . . .
C(19) N(2) C(17) C(18) -171.2(3) ? . . . .
C(17) N(2) C(21) C(22) 170.3(4) ? . . . .
C(21) N(2) C(17) C(18) 66.4(5) ? . . . .
C(19) N(2) C(21) C(22) 49.0(6) ? . . . .
C(21) N(2) C(19) C(20) 60.6(6) ? . . . .
S(6) C(1) C(2) C(3) 179.6(5) ? . . . .
S(6) C(1) C(6) S(7) 1.0(7) ? . . . .
S(6) C(1) C(6) C(5) -178.1(5) ? . . . .
C(2) C(1) C(6) S(7) 177.0(5) ? . . . .
C(2) C(1) C(6) C(5) -2.2(9) ? . . . .
C(6) C(1) C(2) C(3) 3.7(10) ? . . . .
C(1) C(2) C(3) C(4) -2.2(11) ? . . . .
C(2) C(3) C(4) C(5) -0.8(11) ? . . . .
C(3) C(4) C(5) C(6) 2.3(10) ? . . . .
C(4) C(5) C(6) S(7) -179.9(4) ? . . . .
C(4) C(5) C(6) C(1) -0.8(10) ? . . . .
